data_2207247
loop_
_publ_author_name
'Chellamuthu Muthamizhchelvan'
'Kolandaivelu Saminathan'
'Krishnan SethuSankar'
'Kandasamy Sivakumar'

_publ_section_title
;
 Cyclohexylammonium picrate
;
_journal_coeditor_code HG6239
_journal_issue 11
_journal_name_full 'Acta Crystallographica Section E'
_journal_page_first o3605
_journal_page_last o3607
_journal_paper_doi 10.1107/S1600536805031375
_journal_volume 61
_journal_year 2005
_chemical_formula_iupac 'C6 H14 N +, C6 H2 N3 O7 -'
_chemical_formula_moiety 'C6 H14 N +, C6 H2 N3 O7 -'
_chemical_formula_sum 'C12 H16 N4 O7'
_chemical_formula_weight 328.29
_chemical_name_common 'Cyclohexylaminium vicrate'
_chemical_name_systematic
;
Cyclohexylammonium picrate
;
_space_group_IT_number 15
_symmetry_cell_setting monoclinic
_symmetry_space_group_name_Hall '-C 2yc'
_symmetry_space_group_name_H-M 'C 1 2/c 1'
_atom_sites_solution_hydrogens difmap
_atom_sites_solution_primary direct
_atom_sites_solution_secondary difmap
_audit_creation_method SHELXL-97
_cell_angle_alpha 90.00
_cell_angle_beta 128.484(10)
_cell_angle_gamma 90.00
_cell_formula_units_Z 8
_cell_length_a 23.5430(10)
_cell_length_b 8.7177(10)
_cell_length_c 18.6177(14)
_cell_measurement_reflns_used 25
_cell_measurement_temperature 293(2)
_cell_measurement_theta_max 20
_cell_measurement_theta_min 8
_cell_volume 2991.1(6)
_computing_cell_refinement 'CAD-4 EXPRESS'
_computing_data_collection 'CAD-4 EXPRESS (Enraf--Nonius, 1994)'
_computing_data_reduction 'XCAD4 (Harms & Wocadlo, 1995)'
_computing_molecular_graphics 'ORTEP-3 (Farrugia, 1997) and PLATON (Spek, 2003)'
_computing_publication_material SHELXL97
_computing_structure_refinement 'SHELXL97 (Sheldrick, 1997)'
_computing_structure_solution 'SHELXS97 (Sheldrick, 1997)'
_diffrn_ambient_temperature 293(2)
_diffrn_measured_fraction_theta_full 0.999
_diffrn_measured_fraction_theta_max 0.999
_diffrn_measurement_device_type 'Enraf--Nonius CAD-4'
_diffrn_measurement_method \w-2\q
_diffrn_radiation_monochromator graphite
_diffrn_radiation_source 'fine-focus sealed tube'
_diffrn_radiation_type MoK\a
_diffrn_radiation_wavelength 0.71073
_diffrn_reflns_av_R_equivalents 0.0266
_diffrn_reflns_av_sigmaI/netI 0.0454
_diffrn_reflns_limit_h_max 27
_diffrn_reflns_limit_h_min 0
_diffrn_reflns_limit_k_max 0
_diffrn_reflns_limit_k_min -10
_diffrn_reflns_limit_l_max 17
_diffrn_reflns_limit_l_min -22
_diffrn_reflns_number 2686
_diffrn_reflns_theta_full 24.98
_diffrn_reflns_theta_max 24.98
_diffrn_reflns_theta_min 2.21
_diffrn_standards_decay_% 1
_diffrn_standards_interval_count 100
_diffrn_standards_number 2
_exptl_absorpt_coefficient_mu 0.121
_exptl_absorpt_correction_T_max 0.9983
_exptl_absorpt_correction_T_min 0.9693
_exptl_absorpt_correction_type psi-scan
_exptl_absorpt_process_details '(North et al., 1968)'
_exptl_crystal_colour yellow
_exptl_crystal_density_diffrn 1.458
_exptl_crystal_density_method 'not measured'
_exptl_crystal_description needle
_exptl_crystal_F_000 1376
_exptl_crystal_size_max 0.25
_exptl_crystal_size_mid 0.20
_exptl_crystal_size_min 0.15
_refine_diff_density_max 0.589
_refine_diff_density_min -0.390
_refine_ls_extinction_method none
_refine_ls_goodness_of_fit_ref 1.014
_refine_ls_hydrogen_treatment mixed
_refine_ls_matrix_type full
_refine_ls_number_parameters 220
_refine_ls_number_reflns 2619
_refine_ls_number_restraints 0
_refine_ls_restrained_S_all 1.014
_refine_ls_R_factor_all 0.1239
_refine_ls_R_factor_gt 0.0624
_refine_ls_shift/su_max 0.000
_refine_ls_shift/su_mean 0.000
_refine_ls_structure_factor_coef Fsqd
_refine_ls_weighting_details 'calc w = 1/[\s^2^(Fo^2^)+(0.0687P)^2^+6.4872P] where P = (Fo^2^+2Fc^2^)/3'
_refine_ls_weighting_scheme calc
_refine_ls_wR_factor_gt 0.1452
_refine_ls_wR_factor_ref 0.1763
_reflns_number_gt 1489
_reflns_number_total 2619
_reflns_threshold_expression I>2\s(I)
_cod_data_source_file hg6239.cif
_cod_data_source_block I
_cod_original_cell_volume 2991.1(4)
_cod_original_sg_symbol_H-M 'C 2/c'
_cod_database_code 2207247
_cod_database_fobs_code 2207247

loop_
_symmetry_equiv_pos_as_xyz
'x, y, z'
'-x, y, -z+1/2'
'x+1/2, y+1/2, z'
'-x+1/2, y+1/2, -z+1/2'
'-x, -y, -z'
'x, -y, z-1/2'
'-x+1/2, -y+1/2, -z'
'x+1/2, -y+1/2, z-1/2'

loop_
_atom_site_label
_atom_site_fract_x
_atom_site_fract_y
_atom_site_fract_z
_atom_site_U_iso_or_equiv
_atom_site_adp_type
_atom_site_calc_flag
_atom_site_refinement_flags
_atom_site_occupancy
_atom_site_type_symbol
O1 0.01300(14) 0.1072(3) 0.11314(16) 0.0505(7) Uani d . 1 O
O2 0.08156(18) -0.1469(3) 0.2131(2) 0.0744(9) Uani d . 1 O
O3 0.0937(2) -0.1498(4) 0.3361(2) 0.1055(14) Uani d . 1 O
O4 0.19891(17) 0.3031(4) 0.52475(19) 0.0744(10) Uani d . 1 O
O5 0.1796(2) 0.5228(4) 0.4608(2) 0.0826(11) Uani d . 1 O
O6 -0.0015(3) 0.5624(4) 0.1377(2) 0.1238(18) Uani d . 1 O
O7 -0.0165(2) 0.3911(4) 0.0511(2) 0.1106(15) Uani d . 1 O
N1 0.08656(18) -0.0815(4) 0.2749(2) 0.0557(9) Uani d . 1 N
N2 0.17171(18) 0.3840(4) 0.4574(2) 0.0540(9) Uani d . 1 N
N3 0.01044(18) 0.4347(4) 0.1262(2) 0.0500(8) Uani d . 1 N
C1 0.04748(17) 0.1693(4) 0.1907(2) 0.0371(8) Uani d . 1 C
C2 0.08688(18) 0.0863(4) 0.2762(2) 0.0378(8) Uani d . 1 C
C3 0.12551(18) 0.1537(4) 0.3612(2) 0.0429(9) Uani d . 1 C
H3 0.1495 0.0937 0.4138 0.052 Uiso calc R 1 H
C4 0.12836(19) 0.3119(4) 0.3674(2) 0.0430(9) Uani d . 1 C
C5 0.09054(18) 0.4020(4) 0.2894(2) 0.0422(9) Uani d . 1 C
H5 0.0916 0.5084 0.2941 0.051 Uiso calc R 1 H
C6 0.05124(18) 0.3322(4) 0.2048(2) 0.0385(8) Uani d . 1 C
N4 0.04160(18) 0.1747(4) -0.0154(2) 0.0454(8) Uani d . 1 N
C7 0.12270(18) 0.1654(4) 0.0397(2) 0.0408(9) Uani d . 1 C
H7 0.1339 0.1718 -0.0028 0.049 Uiso calc R 1 H
C8 0.1499(2) 0.0125(4) 0.0887(2) 0.0473(10) Uani d . 1 C
H8A 0.1270 -0.0701 0.0441 0.057 Uiso calc R 1 H
H8B 0.1372 0.0012 0.1290 0.057 Uiso calc R 1 H
C9 0.2319(2) 0.0027(5) 0.1445(3) 0.0594(11) Uani d . 1 C
H9A 0.2440 0.0031 0.1033 0.071 Uiso calc R 1 H
H9B 0.2491 -0.0929 0.1785 0.071 Uiso calc R 1 H
C10 0.2696(2) 0.1365(5) 0.2111(3) 0.0609(12) Uani d . 1 C
H10A 0.2615 0.1304 0.2561 0.073 Uiso calc R 1 H
H10B 0.3215 0.1302 0.2433 0.073 Uiso calc R 1 H
C11 0.2412(2) 0.2883(5) 0.1607(3) 0.0572(11) Uani d . 1 C
H11A 0.2531 0.2983 0.1196 0.069 Uiso calc R 1 H
H11B 0.2644 0.3717 0.2046 0.069 Uiso calc R 1 H
C12 0.1593(2) 0.2992(4) 0.1059(2) 0.0495(10) Uani d . 1 C
H12B 0.1474 0.2978 0.1473 0.059 Uiso calc R 1 H
H12C 0.1418 0.3949 0.0720 0.059 Uiso calc R 1 H
H4A 0.034(2) 0.172(5) 0.022(3) 0.073(16) Uiso d . 1 H
H4B 0.020(3) 0.072(6) -0.061(4) 0.107(17) Uiso d . 1 H
H4C 0.024(2) 0.263(5) -0.048(3) 0.063(13) Uiso d . 1 H

loop_
_atom_site_aniso_label
_atom_site_aniso_U_11
_atom_site_aniso_U_22
_atom_site_aniso_U_33
_atom_site_aniso_U_12
_atom_site_aniso_U_13
_atom_site_aniso_U_23
O1 0.0602(17) 0.0483(15) 0.0336(13) -0.0040(13) 0.0245(13) 0.0008(12)
O2 0.086(2) 0.0547(19) 0.0546(18) 0.0137(17) 0.0297(17) -0.0019(15)
O3 0.187(4) 0.057(2) 0.073(2) -0.009(2) 0.081(3) 0.0128(18)
O4 0.081(2) 0.090(2) 0.0383(15) -0.0088(18) 0.0302(16) -0.0015(16)
O5 0.112(3) 0.063(2) 0.065(2) -0.020(2) 0.051(2) -0.0222(17)
O6 0.193(4) 0.042(2) 0.065(2) 0.019(2) 0.045(3) 0.0119(17)
O7 0.174(4) 0.081(3) 0.052(2) 0.055(3) 0.058(2) 0.0224(19)
N1 0.058(2) 0.050(2) 0.0406(18) 0.0015(17) 0.0212(17) 0.0024(17)
N2 0.051(2) 0.067(3) 0.0433(19) -0.0060(18) 0.0291(17) -0.0097(19)
N3 0.057(2) 0.042(2) 0.0428(19) 0.0068(16) 0.0267(17) 0.0061(16)
C1 0.0313(19) 0.046(2) 0.0326(19) 0.0013(17) 0.0191(16) 0.0025(16)
C2 0.036(2) 0.039(2) 0.0381(19) 0.0029(16) 0.0232(17) 0.0046(16)
C3 0.038(2) 0.054(2) 0.0343(18) 0.0007(18) 0.0211(17) 0.0058(18)
C4 0.039(2) 0.054(2) 0.0357(19) -0.0055(18) 0.0235(17) -0.0059(17)
C5 0.043(2) 0.043(2) 0.046(2) -0.0031(17) 0.0307(19) -0.0033(17)
C6 0.038(2) 0.043(2) 0.0340(18) 0.0031(17) 0.0224(16) 0.0074(16)
N4 0.049(2) 0.043(2) 0.0338(18) 0.0053(17) 0.0205(16) 0.0061(16)
C7 0.045(2) 0.047(2) 0.0344(18) 0.0019(18) 0.0263(17) -0.0002(17)
C8 0.052(2) 0.043(2) 0.045(2) 0.0034(18) 0.0293(19) 0.0001(17)
C9 0.054(3) 0.058(3) 0.062(3) 0.010(2) 0.034(2) 0.002(2)
C10 0.042(2) 0.071(3) 0.056(2) 0.003(2) 0.023(2) 0.004(2)
C11 0.051(3) 0.059(3) 0.055(2) -0.010(2) 0.030(2) -0.005(2)
C12 0.055(3) 0.045(2) 0.042(2) 0.0004(19) 0.0269(19) 0.0001(18)

loop_
_atom_type_symbol
_atom_type_description
_atom_type_scat_dispersion_real
_atom_type_scat_dispersion_imag
_atom_type_scat_source
C C 0.0033 0.0016 'International Tables Vol C Tables 4.2.6.8 and 6.1.1.4'
H H 0.0000 0.0000 'International Tables Vol C Tables 4.2.6.8 and 6.1.1.4'
N N 0.0061 0.0033 'International Tables Vol C Tables 4.2.6.8 and 6.1.1.4'
O O 0.0106 0.0060 'International Tables Vol C Tables 4.2.6.8 and 6.1.1.4'

loop_
_geom_angle_atom_site_label_1
_geom_angle_atom_site_label_2
_geom_angle_atom_site_label_3
_geom_angle
_geom_angle_publ_flag
O3 N1 O2 122.4(4) ?
O3 N1 C2 118.9(4) ?
O2 N1 C2 118.7(3) ?
O4 N2 O5 123.8(4) ?
O4 N2 C4 118.6(4) ?
O5 N2 C4 117.6(4) ?
O7 N3 O6 119.8(4) ?
O7 N3 C6 121.7(3) ?
O6 N3 C6 118.1(3) ?
O1 C1 C6 123.9(3) y
O1 C1 C2 124.4(3) y
C6 C1 C2 111.7(3) y
C3 C2 C1 124.6(3) ?
C3 C2 N1 116.1(3) ?
C1 C2 N1 119.3(3) ?
C2 C3 C4 119.1(3) ?
C2 C3 H3 120.4 ?
C4 C3 H3 120.4 ?
C5 C4 C3 120.9(3) ?
C5 C4 N2 119.7(4) ?
C3 C4 N2 119.4(3) ?
C6 C5 C4 119.0(4) ?
C6 C5 H5 120.5 ?
C4 C5 H5 120.5 ?
C5 C6 C1 124.6(3) ?
C5 C6 N3 115.7(3) ?
C1 C6 N3 119.7(3) ?
C7 N4 H4A 106(3) ?
C7 N4 H4B 105(3) ?
H4A N4 H4B 113(4) ?
C7 N4 H4C 111(3) ?
H4A N4 H4C 110(4) ?
H4B N4 H4C 112(3) ?
N4 C7 C8 109.8(3) ?
N4 C7 C12 110.6(3) ?
C8 C7 C12 112.0(3) ?
N4 C7 H7 108.1 ?
C8 C7 H7 108.1 ?
C12 C7 H7 108.1 ?
C7 C8 C9 110.0(3) ?
C7 C8 H8A 109.7 ?
C9 C8 H8A 109.7 ?
C7 C8 H8B 109.7 ?
C9 C8 H8B 109.7 ?
H8A C8 H8B 108.2 ?
C8 C9 C10 111.3(3) ?
C8 C9 H9A 109.4 ?
C10 C9 H9A 109.4 ?
C8 C9 H9B 109.4 ?
C10 C9 H9B 109.4 ?
H9A C9 H9B 108.0 ?
C11 C10 C9 110.8(3) ?
C11 C10 H10A 109.5 ?
C9 C10 H10A 109.5 ?
C11 C10 H10B 109.5 ?
C9 C10 H10B 109.5 ?
H10A C10 H10B 108.1 ?
C10 C11 C12 110.9(3) ?
C10 C11 H11A 109.5 ?
C12 C11 H11A 109.5 ?
C10 C11 H11B 109.5 ?
C12 C11 H11B 109.5 ?
H11A C11 H11B 108.0 ?
C7 C12 C11 109.8(3) ?
C7 C12 H12B 109.7 ?
C11 C12 H12B 109.7 ?
C7 C12 H12C 109.7 ?
C11 C12 H12C 109.7 ?
H12B C12 H12C 108.2 ?

loop_
_geom_bond_atom_site_label_1
_geom_bond_atom_site_label_2
_geom_bond_distance
_geom_bond_publ_flag
O1 C1 1.256(4) y
O2 N1 1.222(4) ?
O3 N1 1.203(4) ?
O4 N2 1.217(4) ?
O5 N2 1.220(4) ?
O6 N3 1.200(4) ?
O7 N3 1.182(4) ?
N1 C2 1.463(5) ?
N2 C4 1.455(5) ?
N3 C6 1.454(5) ?
C1 C6 1.438(5) y
C1 C2 1.442(5) y
C2 C3 1.372(5) ?
C3 C4 1.382(5) ?
C3 H3 0.9300 ?
C4 C5 1.382(5) ?
C5 C6 1.376(5) ?
C5 H5 0.9300 ?
N4 C7 1.505(5) ?
N4 H4A 0.82(5) ?
N4 H4B 1.11(6) ?
N4 H4C 0.91(5) ?
C7 C8 1.514(5) ?
C7 C12 1.515(5) ?
C7 H7 0.9800 ?
C8 C9 1.522(5) ?
C8 H8A 0.9700 ?
C8 H8B 0.9700 ?
C9 C10 1.522(6) ?
C9 H9A 0.9700 ?
C9 H9B 0.9700 ?
C10 C11 1.516(6) ?
C10 H10A 0.9700 ?
C10 H10B 0.9700 ?
C11 C12 1.523(5) ?
C11 H11A 0.9700 ?
C11 H11B 0.9700 ?
C12 H12B 0.9700 ?
C12 H12C 0.9700 ?

loop_
_geom_hbond_atom_site_label_D
_geom_hbond_atom_site_label_H
_geom_hbond_atom_site_label_A
_geom_hbond_site_symmetry_A
_geom_hbond_distance_DH
_geom_hbond_distance_HA
_geom_hbond_distance_DA
_geom_hbond_angle_DHA
N4 H4A O1 . 0.82(5) 2.12(5) 2.921(5) 166(4)
N4 H4A O7 . 0.82(5) 2.48(5) 3.011(5) 124(4)
N4 H4B O1 5 1.11(6) 1.75(6) 2.844(4) 168(4)
N4 H4B O2 5 1.11(6) 2.40(5) 2.955(4) 109(3)
N4 H4C O6 5_565 0.91(5) 2.07(5) 2.942(5) 162(4)
C8 H8A O1 5 0.97 2.74 3.462(5) 131
C7 H7 O3 6 0.98 2.53 3.410(5) 150
C10 H10B O2 4 0.97 2.71 3.417(5) 130

loop_
_geom_torsion_atom_site_label_1
_geom_torsion_atom_site_label_2
_geom_torsion_atom_site_label_3
_geom_torsion_atom_site_label_4
_geom_torsion
O1 C1 C2 C3 179.0(3)
C6 C1 C2 C3 -2.2(5)
O1 C1 C2 N1 -1.3(5)
C6 C1 C2 N1 177.6(3)
O3 N1 C2 C3 27.9(6)
O2 N1 C2 C3 -149.6(3)
O3 N1 C2 C1 -151.9(4)
O2 N1 C2 C1 30.6(5)
C1 C2 C3 C4 -0.6(6)
N1 C2 C3 C4 179.7(3)
C2 C3 C4 C5 2.7(6)
C2 C3 C4 N2 -177.4(3)
O4 N2 C4 C5 173.1(4)
O5 N2 C4 C5 -8.1(6)
O4 N2 C4 C3 -6.8(5)
O5 N2 C4 C3 172.0(4)
C3 C4 C5 C6 -1.8(5)
N2 C4 C5 C6 178.4(3)
C4 C5 C6 C1 -1.4(5)
C4 C5 C6 N3 177.4(3)
O1 C1 C6 C5 -178.0(3)
C2 C1 C6 C5 3.2(5)
O1 C1 C6 N3 3.3(5)
C2 C1 C6 N3 -175.6(3)
O7 N3 C6 C5 168.7(4)
O6 N3 C6 C5 -18.5(6)
O7 N3 C6 C1 -12.5(6)
O6 N3 C6 C1 160.4(4)
N4 C7 C8 C9 180.0(3)
C12 C7 C8 C9 -56.8(4)
C7 C8 C9 C10 55.6(4)
C8 C9 C10 C11 -56.2(5)
C9 C10 C11 C12 56.7(5)
N4 C7 C12 C11 -179.8(3)
C8 C7 C12 C11 57.3(4)
C10 C11 C12 C7 -56.8(4)
